data_4510342
loop_
_publ_author_name
'Lu, Ying-Bing'
'Jian, Fang-Mei'
'Jin, Shuang'
'Zhao, Jun-Wei'
'Xie, Yong-Rong'
'Luo, Guo-Tian'

_publ_section_title
;
 Three-Dimensional Extended Frameworks Constructed from Dinuclear
 Lanthanide(III) 1,4-Naphthalenedicarboxylate Units with
 Bis(2,2&#x2032;-biimidazole) Templates: Syntheses, Structures, and
 Magnetic and Luminescent Properties
;
_journal_issue 4
_journal_name_full 'Crystal Growth &amp; Design'
_journal_page_first 1684
_journal_paper_doi 10.1021/cg401825f
_journal_volume 14
_journal_year 2014
_chemical_formula_moiety '[C6H7N4][Eu(C12H6O4)2(H2O)]'
_chemical_formula_sum 'C30 H21 Eu N4 O9'
_chemical_formula_weight 733.47
_chemical_melting_point ?
_chemical_name_common '[C6H7N4][Eu(C12H6O4)2(H2O)]'
_chemical_name_systematic '[C6H7N4][Eu(C12H6O4)2(H2O)]'
_space_group_IT_number 14
_symmetry_cell_setting monoclinic
_symmetry_space_group_name_Hall '-P 2ybc'
_symmetry_space_group_name_H-M 'P 1 21/c 1'
_atom_sites_solution_hydrogens geom
_atom_sites_solution_primary direct
_atom_sites_solution_secondary difmap
_audit_creation_method SHELXL-97
_cell_angle_alpha 90.00
_cell_angle_beta 104.63
_cell_angle_gamma 90.00
_cell_formula_units_Z 4
_cell_length_a 11.72250(10)
_cell_length_b 15.74660(10)
_cell_length_c 15.42610(10)
_cell_measurement_temperature 296(2)
_cell_volume 2755.17(3)
_computing_cell_refinement 'Bruker SMART'
_computing_data_collection 'Bruker SMART'
_computing_data_reduction 'Bruker SMART'
_computing_molecular_graphics 'Bruker SHELXTL'
_computing_publication_material 'Bruker SHELXTL'
_computing_structure_refinement 'SHELXL-97 (Sheldrick, 1997)'
_computing_structure_solution 'SHELXS-97 (Sheldrick, 1990)'
_diffrn_ambient_temperature 296(2)
_diffrn_measured_fraction_theta_full 0.995
_diffrn_measured_fraction_theta_max 0.995
_diffrn_measurement_device_type 'CCD area detector'
_diffrn_measurement_method 'phi and omega scans'
_diffrn_radiation_monochromator graphite
_diffrn_radiation_source 'fine-focus sealed tube'
_diffrn_radiation_type MoK\a
_diffrn_radiation_wavelength 0.71073
_diffrn_reflns_av_R_equivalents 0.0230
_diffrn_reflns_av_sigmaI/netI 0.0232
_diffrn_reflns_limit_h_max 10
_diffrn_reflns_limit_h_min -14
_diffrn_reflns_limit_k_max 19
_diffrn_reflns_limit_k_min -16
_diffrn_reflns_limit_l_max 18
_diffrn_reflns_limit_l_min -16
_diffrn_reflns_number 19570
_diffrn_reflns_theta_full 25.50
_diffrn_reflns_theta_max 25.50
_diffrn_reflns_theta_min 1.80
_exptl_absorpt_coefficient_mu 2.342
_exptl_absorpt_correction_T_max 0.7456
_exptl_absorpt_correction_T_min 0.6572
_exptl_absorpt_correction_type multi-scan
_exptl_absorpt_process_details 'SADABS (Bruker, 2008)'
_exptl_crystal_colour 'pale yellow'
_exptl_crystal_density_diffrn 1.768
_exptl_crystal_density_meas ?
_exptl_crystal_density_method 'not measured'
_exptl_crystal_description blcok
_exptl_crystal_F_000 1456
_exptl_crystal_size_max 0.30
_exptl_crystal_size_mid 0.26
_exptl_crystal_size_min 0.21
_refine_diff_density_max 1.303
_refine_diff_density_min -0.474
_refine_diff_density_rms 0.083
_refine_ls_extinction_method none
_refine_ls_goodness_of_fit_ref 1.012
_refine_ls_hydrogen_treatment constr
_refine_ls_matrix_type full
_refine_ls_number_parameters 403
_refine_ls_number_reflns 5103
_refine_ls_number_restraints 3
_refine_ls_restrained_S_all 1.012
_refine_ls_R_factor_all 0.0296
_refine_ls_R_factor_gt 0.0254
_refine_ls_shift/su_max 0.001
_refine_ls_shift/su_mean 0.000
_refine_ls_structure_factor_coef Fsqd
_refine_ls_weighting_details 'calc w=1/[\s^2^(Fo^2^)+(0.0600P)^2^+0.0000P] where P=(Fo^2^+2Fc^2^)/3'
_refine_ls_weighting_scheme calc
_refine_ls_wR_factor_gt 0.0759
_refine_ls_wR_factor_ref 0.0792
_reflns_number_gt 4580
_reflns_number_total 5103
_reflns_threshold_expression >2sigma(I)
_cod_data_source_file cg401825f_si_002.cif
_cod_data_source_block 14
_cod_depositor_comments
;
The following automatic conversions were performed:

'_chemical_melting_point' value 'not measured' was changed to '?' -
the value is undefined or not
given.

'_exptl_absorpt_correction_type' value 'Multi-scan' changed
to 'multi-scan' according to
/usr/data/users/saulius/automatic-downloads/current/ACS/lib/dictionaries/cif_core.dic
dictionary named 'cif_core.dic' version 2.4.2 from 2011-04-26.

Automatic conversion script
Id: cif_fix_values 2281 2013-09-26 08:29:07Z andrius 

The following automatic conversions were performed:

'_exptl_crystal_density_meas' value 'not measured' was changed to '?'
- the value is perceived as not measured.

Automatic conversion script
Id: cif_fix_values 3008 2015-01-20 13:52:24Z robertas 
;
_cod_original_cell_volume 2755.18(3)
_cod_original_sg_symbol_H-M P2(1)/c
_cod_database_code 4510342

loop_
_symmetry_equiv_pos_as_xyz
'x, y, z'
'-x, y+1/2, -z+1/2'
'-x, -y, -z'
'x, -y-1/2, z-1/2'

loop_
_atom_site_label
_atom_site_type_symbol
_atom_site_fract_x
_atom_site_fract_y
_atom_site_fract_z
_atom_site_U_iso_or_equiv
_atom_site_adp_type
_atom_site_occupancy
_atom_site_symmetry_multiplicity
_atom_site_calc_flag
_atom_site_refinement_flags
Eu1 Eu 0.189365(10) 0.015933(8) 0.537385(8) 0.01790(5) Uani 1 1 d .
O1W O 0.3319(2) 0.02876(15) 0.44415(17) 0.0476(6) Uani 1 1 d D
H1WA H 0.368(2) -0.0182(8) 0.457(3) 0.057 Uiso 1 1 d D
H1WB H 0.3819(17) 0.0652(10) 0.469(2) 0.057 Uiso 1 1 d D
C1 C 0.5952(3) -0.30772(19) 0.77336(19) 0.0369(7) Uani 1 1 d .
N1 N 0.5669(2) 0.22038(17) 1.09937(18) 0.0460(7) Uani 1 1 d .
H1A H 0.5446 0.2710 1.0821 0.055 Uiso 1 1 calc R
O1 O 0.69734(19) -0.34843(13) 0.92196(14) 0.0434(6) Uani 1 1 d .
O2 O 0.6948(2) -0.43926(14) 0.81359(14) 0.0616(8) Uani 1 1 d .
N2 N 0.5730(2) 0.08178(17) 1.10562(17) 0.0450(7) Uani 1 1 d .
C2 C 0.6365(3) -0.2268(2) 0.7733(2) 0.0433(8) Uani 1 1 d .
H2A H 0.7031 -0.2103 0.8170 0.052 Uiso 1 1 calc R
N3 N 0.3295(2) 0.21099(19) 0.97700(17) 0.0424(7) Uani 1 1 d .
H3B H 0.3347 0.2580 1.0062 0.051 Uiso 1 1 calc R
C3 C 0.5793(3) -0.1677(2) 0.7076(2) 0.0460(8) Uani 1 1 d .
H3A H 0.6094 -0.1132 0.7071 0.055 Uiso 1 1 calc R
O3 O 0.3371(2) -0.08756(16) 0.58858(16) 0.0614(7) Uani 1 1 d .
O4 O 0.4531(2) -0.12488(15) 0.50190(15) 0.0491(6) Uani 1 1 d .
N4 N 0.3704(2) 0.08477(17) 0.93665(17) 0.0427(7) Uani 1 1 d .
H4A H 0.4052 0.0370 0.9346 0.051 Uiso 1 1 calc R
C4 C 0.4784(2) -0.1912(2) 0.6441(2) 0.0395(8) Uani 1 1 d .
C5 C 0.4318(2) -0.2740(2) 0.64441(19) 0.0358(7) Uani 1 1 d .
O5 O -0.0510(3) -0.09485(18) 0.4094(2) 0.0819(9) Uani 1 1 d .
O6 O 0.1364(3) -0.08673(17) 0.42387(18) 0.0760(9) Uani 1 1 d .
C6 C 0.3262(3) -0.2998(3) 0.5811(2) 0.0498(9) Uani 1 1 d .
H6A H 0.2845 -0.2608 0.5399 0.060 Uiso 1 1 calc R
O7 O -0.08962(19) -0.39786(16) 0.08232(16) 0.0518(7) Uani 1 1 d .
C7 C 0.2862(3) -0.3802(3) 0.5804(3) 0.0584(11) Uani 1 1 d .
H7A H 0.2186 -0.3967 0.5378 0.070 Uiso 1 1 calc R
O8 O 0.10380(19) -0.41682(14) 0.11608(15) 0.0481(6) Uani 1 1 d .
C8 C 0.3450(4) -0.4376(3) 0.6423(3) 0.0686(12) Uani 1 1 d .
H8A H 0.3162 -0.4927 0.6411 0.082 Uiso 1 1 calc R
C9 C 0.4443(3) -0.4163(2) 0.7057(2) 0.0525(9) Uani 1 1 d .
H9A H 0.4812 -0.4565 0.7475 0.063 Uiso 1 1 calc R
C10 C 0.4916(3) -0.3342(2) 0.7084(2) 0.0381(7) Uani 1 1 d .
C11 C 0.6657(3) -0.3691(2) 0.8403(2) 0.0419(8) Uani 1 1 d .
C12 C 0.4182(2) -0.1290(2) 0.5739(2) 0.0423(8) Uani 1 1 d .
C13 C 0.0344(2) -0.18924(16) 0.32617(17) 0.0238(6) Uani 1 1 d .
C14 C 0.0721(2) -0.17415(18) 0.25054(18) 0.0283(6) Uani 1 1 d .
H14A H 0.1017 -0.1210 0.2416 0.034 Uiso 1 1 calc R
C15 C 0.0665(2) -0.23819(17) 0.18649(17) 0.0271(6) Uani 1 1 d .
H15A H 0.0909 -0.2268 0.1348 0.032 Uiso 1 1 calc R
C16 C 0.0256(2) -0.31707(17) 0.19921(17) 0.0232(6) Uani 1 1 d .
C17 C -0.0081(2) -0.33683(17) 0.27884(17) 0.0263(6) Uani 1 1 d .
C18 C -0.0413(3) -0.4196(2) 0.2978(2) 0.0426(8) Uani 1 1 d .
H18A H -0.0450 -0.4623 0.2556 0.051 Uiso 1 1 calc R
C19 C -0.0679(4) -0.4383(2) 0.3764(2) 0.0552(10) Uani 1 1 d .
H19A H -0.0882 -0.4935 0.3880 0.066 Uiso 1 1 calc R
C20 C -0.0646(3) -0.3733(2) 0.4406(2) 0.0502(9) Uani 1 1 d .
H20A H -0.0817 -0.3863 0.4948 0.060 Uiso 1 1 calc R
C21 C -0.0368(3) -0.2930(2) 0.42384(19) 0.0378(8) Uani 1 1 d .
H21A H -0.0384 -0.2508 0.4657 0.045 Uiso 1 1 calc R
C22 C -0.0049(2) -0.27125(17) 0.34328(17) 0.0250(6) Uani 1 1 d .
C23 C 0.0398(3) -0.11812(18) 0.39171(19) 0.0362(7) Uani 1 1 d .
C24 C 0.0131(2) -0.38336(17) 0.12651(17) 0.0263(6) Uani 1 1 d .
C25 C 0.6621(3) 0.1992(3) 1.1663(3) 0.0629(11) Uani 1 1 d .
H25A H 0.7148 0.2368 1.2021 0.075 Uiso 1 1 calc R
C26 C 0.6666(3) 0.1136(3) 1.1714(3) 0.0602(11) Uani 1 1 d .
H26A H 0.7226 0.0817 1.2118 0.072 Uiso 1 1 calc R
C27 C 0.5143(2) 0.14844(18) 1.0652(2) 0.0354(7) Uani 1 1 d .
C28 C 0.4072(3) 0.14674(18) 0.9942(2) 0.0361(7) Uani 1 1 d .
C29 C 0.2406(3) 0.1882(2) 0.9047(2) 0.0511(9) Uani 1 1 d .
H29A H 0.1750 0.2207 0.8775 0.061 Uiso 1 1 calc R
C30 C 0.2660(3) 0.1107(2) 0.8808(2) 0.0518(9) Uani 1 1 d .
H30A H 0.2203 0.0792 0.8337 0.062 Uiso 1 1 calc R

loop_
_atom_site_aniso_label
_atom_site_aniso_U_11
_atom_site_aniso_U_22
_atom_site_aniso_U_33
_atom_site_aniso_U_23
_atom_site_aniso_U_13
_atom_site_aniso_U_12
Eu1 0.02080(8) 0.01399(9) 0.01753(8) 0.00104(4) 0.00230(6) -0.00044(4)
O1W 0.0471(13) 0.0454(15) 0.0561(15) 0.0050(12) 0.0235(12) -0.0059(11)
C1 0.0421(16) 0.0326(17) 0.0338(16) 0.0075(13) 0.0055(13) 0.0140(14)
N1 0.0414(14) 0.0315(15) 0.0639(18) -0.0101(13) 0.0113(13) -0.0027(12)
O1 0.0573(13) 0.0320(12) 0.0352(12) 0.0035(9) 0.0010(10) 0.0187(10)
O2 0.0919(18) 0.0415(14) 0.0356(13) -0.0021(11) -0.0131(12) 0.0339(13)
N2 0.0455(15) 0.0385(15) 0.0469(16) 0.0025(13) 0.0043(12) 0.0036(13)
C2 0.0437(17) 0.0384(18) 0.0427(18) 0.0090(15) 0.0016(14) 0.0124(15)
N3 0.0450(14) 0.0328(16) 0.0523(16) 0.0020(12) 0.0177(12) 0.0118(12)
C3 0.0421(17) 0.0393(18) 0.057(2) 0.0177(16) 0.0137(15) 0.0099(15)
O3 0.0570(13) 0.0756(17) 0.0597(14) 0.0349(13) 0.0296(11) 0.0438(13)
O4 0.0561(13) 0.0429(13) 0.0515(14) 0.0104(11) 0.0193(10) 0.0087(11)
N4 0.0455(15) 0.0321(15) 0.0487(16) -0.0041(13) 0.0085(12) 0.0050(12)
C4 0.0271(14) 0.051(2) 0.0424(17) 0.0178(15) 0.0115(13) 0.0136(14)
C5 0.0285(14) 0.0451(19) 0.0353(15) 0.0126(14) 0.0107(12) 0.0115(14)
O5 0.109(2) 0.0650(18) 0.0908(19) -0.0082(15) 0.0613(16) 0.0419(16)
O6 0.099(2) 0.0695(18) 0.0619(16) -0.0487(14) 0.0249(14) -0.0393(16)
C6 0.0318(16) 0.075(3) 0.0428(18) 0.0113(18) 0.0101(14) 0.0141(17)
O7 0.0427(13) 0.0562(16) 0.0499(14) -0.0310(12) -0.0004(11) -0.0096(11)
C7 0.0433(19) 0.060(2) 0.065(2) -0.002(2) 0.0010(17) -0.0074(19)
O8 0.0465(12) 0.0441(13) 0.0578(14) -0.0219(11) 0.0207(10) 0.0084(11)
C8 0.056(2) 0.057(3) 0.087(3) 0.004(2) 0.006(2) -0.007(2)
C9 0.0503(19) 0.041(2) 0.064(2) 0.0118(18) 0.0108(17) 0.0059(17)
C10 0.0372(15) 0.0402(18) 0.0374(16) 0.0097(14) 0.0101(13) 0.0141(14)
C11 0.0515(18) 0.0315(17) 0.0379(18) 0.0096(14) 0.0022(14) 0.0141(15)
C12 0.0284(15) 0.0490(19) 0.0496(19) 0.0221(16) 0.0101(14) 0.0078(14)
C13 0.0231(12) 0.0225(14) 0.0256(13) -0.0050(11) 0.0060(10) 0.0044(11)
C14 0.0339(14) 0.0211(14) 0.0299(14) -0.0023(12) 0.0081(12) -0.0034(12)
C15 0.0328(14) 0.0281(15) 0.0222(13) -0.0036(11) 0.0104(11) -0.0023(12)
C16 0.0183(12) 0.0257(14) 0.0230(13) -0.0069(11) 0.0005(10) 0.0008(11)
C17 0.0271(13) 0.0237(14) 0.0265(14) -0.0057(11) 0.0038(11) -0.0012(11)
C18 0.0608(19) 0.0237(15) 0.0459(18) -0.0080(14) 0.0184(15) -0.0115(15)
C19 0.083(2) 0.039(2) 0.050(2) 0.0032(16) 0.0296(19) -0.0166(19)
C20 0.073(2) 0.047(2) 0.0394(18) 0.0047(16) 0.0305(16) -0.0025(18)
C21 0.0502(17) 0.0386(18) 0.0290(15) -0.0070(14) 0.0180(13) -0.0023(15)
C22 0.0262(13) 0.0261(14) 0.0219(13) -0.0030(11) 0.0048(10) 0.0026(11)
C23 0.064(2) 0.0185(14) 0.0299(15) -0.0027(12) 0.0192(14) 0.0040(14)
C24 0.0391(15) 0.0192(14) 0.0224(13) -0.0045(11) 0.0113(11) -0.0039(12)
C25 0.050(2) 0.063(3) 0.073(3) -0.024(2) 0.0106(19) -0.009(2)
C26 0.046(2) 0.068(3) 0.059(2) -0.004(2) 0.0002(17) 0.010(2)
C27 0.0394(15) 0.0251(15) 0.0445(17) -0.0031(13) 0.0158(13) 0.0020(13)
C28 0.0406(15) 0.0237(15) 0.0475(18) 0.0037(13) 0.0178(14) 0.0048(13)
C29 0.0445(18) 0.057(2) 0.052(2) 0.0089(18) 0.0127(16) 0.0154(17)
C30 0.0458(19) 0.059(2) 0.050(2) -0.0050(18) 0.0101(16) 0.0031(17)

loop_
_atom_type_symbol
_atom_type_description
_atom_type_scat_dispersion_real
_atom_type_scat_dispersion_imag
_atom_type_scat_source
C C 0.0033 0.0016 'International Tables Vol C Tables 4.2.6.8 and 6.1.1.4'
H H 0.0000 0.0000 'International Tables Vol C Tables 4.2.6.8 and 6.1.1.4'
N N 0.0061 0.0033 'International Tables Vol C Tables 4.2.6.8 and 6.1.1.4'
O O 0.0106 0.0060 'International Tables Vol C Tables 4.2.6.8 and 6.1.1.4'
Eu Eu -0.1578 3.6682 'International Tables Vol C Tables 4.2.6.8 and 6.1.1.4'

loop_
_geom_angle_atom_site_label_1
_geom_angle_atom_site_label_2
_geom_angle_atom_site_label_3
_geom_angle
_geom_angle_site_symmetry_1
_geom_angle_site_symmetry_3
O5 Eu1 O7 73.67(10) 3_556 2
O5 Eu1 O6 123.26(11) 3_556 .
O7 Eu1 O6 80.00(10) 2 .
O5 Eu1 O8 75.43(10) 3_556 4_556
O7 Eu1 O8 126.60(8) 2 4_556
O6 Eu1 O8 82.02(9) . 4_556
O5 Eu1 O3 139.46(9) 3_556 .
O7 Eu1 O3 146.87(9) 2 .
O6 Eu1 O3 78.94(10) . .
O8 Eu1 O3 75.05(8) 4_556 .
O5 Eu1 O2 77.79(10) 3_556 2_656
O7 Eu1 O2 128.03(8) 2 2_656
O6 Eu1 O2 150.92(10) . 2_656
O8 Eu1 O2 85.10(8) 4_556 2_656
O3 Eu1 O2 72.58(9) . 2_656
O5 Eu1 O1W 141.95(9) 3_556 .
O7 Eu1 O1W 76.77(8) 2 .
O6 Eu1 O1W 73.32(9) . .
O8 Eu1 O1W 142.50(8) 4_556 .
O3 Eu1 O1W 72.84(8) . .
O2 Eu1 O1W 103.04(9) 2_656 .
O5 Eu1 O1 80.28(9) 3_556 2_656
O7 Eu1 O1 80.31(8) 2 2_656
O6 Eu1 O1 142.72(9) . 2_656
O8 Eu1 O1 134.71(8) 4_556 2_656
O3 Eu1 O1 101.91(8) . 2_656
O2 Eu1 O1 52.41(7) 2_656 2_656
O1W Eu1 O1 71.53(8) . 2_656
O5 Eu1 C11 77.38(10) 3_556 2_656
O7 Eu1 C11 104.39(9) 2 2_656
O6 Eu1 C11 158.91(11) . 2_656
O8 Eu1 C11 109.93(9) 4_556 2_656
O3 Eu1 C11 87.29(10) . 2_656
O2 Eu1 C11 26.10(8) 2_656 2_656
O1W Eu1 C11 87.45(9) . 2_656
O1 Eu1 C11 26.31(8) 2_656 2_656
O5 Eu1 C23 106.57(10) 3_556 .
O7 Eu1 C23 75.99(8) 2 .
O6 Eu1 C23 17.00(10) . .
O8 Eu1 C23 72.57(8) 4_556 .
O3 Eu1 C23 90.28(9) . .
O2 Eu1 C23 154.89(7) 2_656 .
O1W Eu1 C23 88.66(8) . .
O1 Eu1 C23 152.06(7) 2_656 .
C11 Eu1 C23 175.89(9) 2_656 .
O5 Eu1 Eu1 53.26(8) 3_556 3_556
O7 Eu1 Eu1 65.43(6) 2 3_556
O6 Eu1 Eu1 70.18(8) . 3_556
O8 Eu1 Eu1 61.17(5) 4_556 3_556
O3 Eu1 Eu1 128.70(6) . 3_556
O2 Eu1 Eu1 124.72(7) 2_656 3_556
O1W Eu1 Eu1 130.79(6) . 3_556
O1 Eu1 Eu1 127.46(5) 2_656 3_556
C11 Eu1 Eu1 130.63(7) 2_656 3_556
C23 Eu1 Eu1 53.34(6) . 3_556
Eu1 O1W H1WA 100(3) . .
Eu1 O1W H1WB 106(2) . .
H1WA O1W H1WB 104.1(19) . .
C2 C1 C10 120.8(3) . .
C2 C1 C11 117.9(3) . .
C10 C1 C11 121.2(3) . .
C27 N1 C25 107.5(3) . .
C27 N1 H1A 126.2 . .
C25 N1 H1A 126.2 . .
C11 O1 Eu1 91.92(17) . 2_646
C11 O2 Eu1 94.42(18) . 2_646
C27 N2 C26 106.3(3) . .
C1 C2 C3 120.7(3) . .
C1 C2 H2A 119.6 . .
C3 C2 H2A 119.6 . .
C28 N3 C29 107.6(3) . .
C28 N3 H3B 126.2 . .
C29 N3 H3B 126.2 . .
C4 C3 C2 119.9(3) . .
C4 C3 H3A 120.1 . .
C2 C3 H3A 120.1 . .
C12 O3 Eu1 147.8(2) . .
C28 N4 C30 107.0(3) . .
C28 N4 H4A 126.5 . .
C30 N4 H4A 126.5 . .
C3 C4 C5 120.4(3) . .
C3 C4 C12 120.0(3) . .
C5 C4 C12 119.6(3) . .
C10 C5 C4 119.7(3) . .
C10 C5 C6 118.4(3) . .
C4 C5 C6 121.9(3) . .
C23 O5 Eu1 162.8(3) . 3_556
C23 O6 Eu1 128.7(2) . .
C7 C6 C5 120.8(3) . .
C7 C6 H6A 119.6 . .
C5 C6 H6A 119.6 . .
C24 O7 Eu1 139.1(2) . 2_545
C6 C7 C8 120.1(3) . .
C6 C7 H7A 119.9 . .
C8 C7 H7A 119.9 . .
C24 O8 Eu1 147.7(2) . 4
C9 C8 C7 121.9(4) . .
C9 C8 H8A 119.1 . .
C7 C8 H8A 119.1 . .
C8 C9 C10 120.6(3) . .
C8 C9 H9A 119.7 . .
C10 C9 H9A 119.7 . .
C9 C10 C5 118.2(3) . .
C9 C10 C1 123.4(3) . .
C5 C10 C1 118.4(3) . .
O2 C11 O1 121.2(3) . .
O2 C11 C1 119.2(3) . .
O1 C11 C1 119.5(3) . .
O2 C11 Eu1 59.47(15) . 2_646
O1 C11 Eu1 61.77(15) . 2_646
C1 C11 Eu1 176.6(2) . 2_646
O3 C12 O4 124.7(3) . .
O3 C12 C4 117.6(3) . .
O4 C12 C4 117.7(3) . .
C14 C13 C22 120.5(2) . .
C14 C13 C23 118.5(2) . .
C22 C13 C23 121.0(2) . .
C13 C14 C15 120.5(3) . .
C13 C14 H14A 119.7 . .
C15 C14 H14A 119.7 . .
C16 C15 C14 120.6(2) . .
C16 C15 H15A 119.7 . .
C14 C15 H15A 119.7 . .
C15 C16 C17 120.7(2) . .
C15 C16 C24 119.6(2) . .
C17 C16 C24 119.7(2) . .
C18 C17 C16 122.3(3) . .
C18 C17 C22 118.9(3) . .
C16 C17 C22 118.7(2) . .
C19 C18 C17 121.6(3) . .
C19 C18 H18A 119.2 . .
C17 C18 H18A 119.2 . .
C18 C19 C20 119.6(3) . .
C18 C19 H19A 120.2 . .
C20 C19 H19A 120.2 . .
C21 C20 C19 120.6(3) . .
C21 C20 H20A 119.7 . .
C19 C20 H20A 119.7 . .
C20 C21 C22 121.5(3) . .
C20 C21 H21A 119.3 . .
C22 C21 H21A 119.3 . .
C13 C22 C17 118.8(2) . .
C13 C22 C21 123.3(2) . .
C17 C22 C21 117.8(3) . .
O6 C23 O5 124.0(3) . .
O6 C23 C13 117.0(3) . .
O5 C23 C13 119.0(3) . .
O6 C23 Eu1 34.26(17) . .
O5 C23 Eu1 89.9(2) . .
C13 C23 Eu1 150.9(2) . .
O8 C24 O7 126.6(3) . .
O8 C24 C16 117.8(2) . .
O7 C24 C16 115.5(2) . .
C26 C25 N1 107.6(3) . .
C26 C25 H25A 126.2 . .
N1 C25 H25A 126.2 . .
C25 C26 N2 107.8(3) . .
C25 C26 H26A 126.1 . .
N2 C26 H26A 126.1 . .
N2 C27 N1 110.8(3) . .
N2 C27 C28 126.4(3) . .
N1 C27 C28 122.9(3) . .
N4 C28 N3 109.5(3) . .
N4 C28 C27 126.9(3) . .
N3 C28 C27 123.6(3) . .
C30 C29 N3 106.7(3) . .
C30 C29 H29A 126.6 . .
N3 C29 H29A 126.6 . .
C29 C30 N4 109.1(3) . .
C29 C30 H30A 125.5 . .
N4 C30 H30A 125.5 . .

loop_
_geom_bond_atom_site_label_1
_geom_bond_atom_site_label_2
_geom_bond_distance
_geom_bond_site_symmetry_2
Eu1 O5 2.350(2) 3_556
Eu1 O7 2.351(2) 2
Eu1 O6 2.349(2) .
Eu1 O8 2.352(2) 4_556
Eu1 O3 2.364(2) .
Eu1 O2 2.459(2) 2_656
Eu1 O1W 2.473(3) .
Eu1 O1 2.5096(19) 2_656
Eu1 C11 2.847(3) 2_656
Eu1 C23 3.254(3) .
Eu1 Eu1 4.3251(2) 3_556
O1W H1WA 0.847(9) .
O1W H1WB 0.841(9) .
C1 C2 1.363(4) .
C1 C10 1.428(4) .
C1 C11 1.501(4) .
N1 C27 1.333(4) .
N1 C25 1.357(4) .
N1 H1A 0.8600 .
O1 C11 1.262(4) .
O1 Eu1 2.5096(19) 2_646
O2 C11 1.256(4) .
O2 Eu1 2.459(2) 2_646
N2 C27 1.322(4) .
N2 C26 1.386(4) .
C2 C3 1.414(4) .
C2 H2A 0.9300 .
N3 C28 1.342(4) .
N3 C29 1.369(4) .
N3 H3B 0.8600 .
C3 C4 1.382(4) .
C3 H3A 0.9300 .
O3 C12 1.221(4) .
O4 C12 1.279(4) .
N4 C28 1.316(4) .
N4 C30 1.369(4) .
N4 H4A 0.8600 .
C4 C5 1.414(4) .
C4 C12 1.498(4) .
C5 C10 1.420(4) .
C5 C6 1.429(4) .
O5 C23 1.220(4) .
O5 Eu1 2.350(2) 3_556
O6 C23 1.220(4) .
C6 C7 1.348(5) .
C6 H6A 0.9300 .
O7 C24 1.246(3) .
O7 Eu1 2.351(2) 2_545
C7 C8 1.368(5) .
C7 H7A 0.9300 .
O8 C24 1.233(3) .
O8 Eu1 2.352(2) 4
C8 C9 1.359(5) .
C8 H8A 0.9300 .
C9 C10 1.403(5) .
C9 H9A 0.9300 .
C11 Eu1 2.847(3) 2_646
C13 C14 1.369(4) .
C13 C22 1.418(4) .
C13 C23 1.499(4) .
C14 C15 1.402(4) .
C14 H14A 0.9300 .
C15 C16 1.363(4) .
C15 H15A 0.9300 .
C16 C17 1.417(4) .
C16 C24 1.512(4) .
C17 C18 1.412(4) .
C17 C22 1.427(4) .
C18 C19 1.357(5) .
C18 H18A 0.9300 .
C19 C20 1.419(5) .
C19 H19A 0.9300 .
C20 C21 1.348(5) .
C20 H20A 0.9300 .
C21 C22 1.427(4) .
C21 H21A 0.9300 .
C25 C26 1.351(6) .
C25 H25A 0.9300 .
C26 H26A 0.9300 .
C27 C28 1.443(4) .
C29 C30 1.330(5) .
C29 H29A 0.9300 .
C30 H30A 0.9300 .
